data_7017349
loop_
_publ_author_name
'Wang, Feng'
'Ke, Xiaohuan'
'Zhao, Jinbo'
'Deng, Kejian'
'Leng, Xiaoke'
'Tian, Zhengfang'
'Wen, Lili'
'Li, Dongfeng'

_publ_section_title
;
 Six new metal-organic frameworks with multi-carboxylic acids and
 imidazole-based spacers: syntheses, structures and properties.
;
_journal_issue 44
_journal_name_full 'Dalton transactions (Cambridge, England : 2003)'
_journal_page_first 11856
_journal_page_last 11865
_journal_paper_doi 10.1039/c1dt11130b
_journal_volume 40
_journal_year 2011
_chemical_formula_sum 'C46 H32 Cu N4 O10'
_chemical_formula_weight 864.30
_chemical_name_systematic
;
?
;
_space_group_IT_number 14
_symmetry_cell_setting monoclinic
_symmetry_space_group_name_Hall '-P 2ybc'
_symmetry_space_group_name_H-M 'P 1 21/c 1'
_atom_sites_solution_hydrogens geom
_atom_sites_solution_primary direct
_atom_sites_solution_secondary difmap
_audit_creation_method SHELXL-97
_cell_angle_alpha 90.00
_cell_angle_beta 98.0810(10)
_cell_angle_gamma 90.00
_cell_formula_units_Z 4
_cell_length_a 26.9695(15)
_cell_length_b 14.7086(8)
_cell_length_c 9.9706(6)
_cell_measurement_temperature 298(2)
_cell_volume 3915.9(4)
_computing_cell_refinement SMART
_computing_data_collection 'SMART (Bruker, 2000)'
_computing_data_reduction 'SAINT (Bruker, 2000)'
_computing_molecular_graphics SHELXTL
_computing_publication_material SHELXTL
_computing_structure_refinement SHELXTL
_computing_structure_solution 'SHELXTL (Bruker, 2000)'
_diffrn_ambient_temperature 298(2)
_diffrn_measured_fraction_theta_full 1.000
_diffrn_measured_fraction_theta_max 1.000
_diffrn_radiation_monochromator graphite
_diffrn_radiation_source 'fine-focus sealed tube'
_diffrn_radiation_type MoK\a
_diffrn_radiation_wavelength 0.71073
_diffrn_reflns_av_R_equivalents 0.0950
_diffrn_reflns_av_sigmaI/netI 0.0812
_diffrn_reflns_limit_h_max 33
_diffrn_reflns_limit_h_min -33
_diffrn_reflns_limit_k_max 18
_diffrn_reflns_limit_k_min -18
_diffrn_reflns_limit_l_max 12
_diffrn_reflns_limit_l_min -12
_diffrn_reflns_number 40329
_diffrn_reflns_theta_full 26.00
_diffrn_reflns_theta_max 26.00
_diffrn_reflns_theta_min 0.76
_exptl_absorpt_coefficient_mu 0.626
_exptl_absorpt_correction_T_max 0.922
_exptl_absorpt_correction_T_min 0.888
_exptl_absorpt_correction_type multi-scan
_exptl_absorpt_process_details 'SADABS; Bruker, 2000'
_exptl_crystal_colour block
_exptl_crystal_density_diffrn 1.466
_exptl_crystal_density_method 'not measured'
_exptl_crystal_description purple
_exptl_crystal_F_000 1780
_exptl_crystal_size_max 0.19
_exptl_crystal_size_mid 0.17
_exptl_crystal_size_min 0.13
_refine_diff_density_max 0.462
_refine_diff_density_min -0.266
_refine_diff_density_rms 0.056
_refine_ls_extinction_method none
_refine_ls_goodness_of_fit_ref 0.846
_refine_ls_hydrogen_treatment constr
_refine_ls_matrix_type full
_refine_ls_number_parameters 561
_refine_ls_number_reflns 7685
_refine_ls_number_restraints 72
_refine_ls_restrained_S_all 0.865
_refine_ls_R_factor_all 0.0921
_refine_ls_R_factor_gt 0.0474
_refine_ls_shift/su_max 0.000
_refine_ls_shift/su_mean 0.000
_refine_ls_structure_factor_coef Fsqd
_refine_ls_weighting_details 'calc w=1/[\s^2^(Fo^2^)+(0.0511P)^2^+0.0000P] where P=(Fo^2^+2Fc^2^)/3'
_refine_ls_weighting_scheme calc
_refine_ls_wR_factor_gt 0.0998
_refine_ls_wR_factor_ref 0.1100
_reflns_number_gt 3956
_reflns_number_total 7685
_reflns_threshold_expression >2sigma(I)
_cod_data_source_file c1dt11130b.txt
_cod_data_source_block 1
_cod_depositor_comments
;
The following automatic conversions were performed:

'_symmetry_cell_setting' value 'Monoclinic' changed to 'monoclinic'
according to /home/saulius/struct/CIF-dictionaries/cif_core.dic
dictionary named 'cif_core.dic' version 2.4.1 from 2010-06-29.

Automatic conversion script
Id: cif_fix_values 1715 2011-07-08 13:25:40Z adriana 
;
_cod_original_sg_symbol_H-M P21/c
_cod_database_code 7017349

loop_
_symmetry_equiv_pos_as_xyz
'x, y, z'
'-x, y+1/2, -z+1/2'
'-x, -y, -z'
'x, -y-1/2, z-1/2'

loop_
_atom_site_label
_atom_site_type_symbol
_atom_site_fract_x
_atom_site_fract_y
_atom_site_fract_z
_atom_site_U_iso_or_equiv
_atom_site_adp_type
_atom_site_occupancy
_atom_site_symmetry_multiplicity
_atom_site_calc_flag
_atom_site_refinement_flags
_atom_site_disorder_assembly
_atom_site_disorder_group
Cu1 Cu 0.0000 0.5000 1.5000 0.04887(17) Uani 1 2 d S . .
Cu2 Cu 0.5000 0.5000 1.0000 0.05282(17) Uani 1 2 d S . .
C1 C 0.04429(11) 0.4823(2) 1.2719(4) 0.0556(9) Uani 1 1 d . . .
C2 C 0.08486(10) 0.4970(2) 1.1851(3) 0.0496(8) Uani 1 1 d . . .
C3 C 0.12879(10) 0.5418(2) 1.2367(3) 0.0547(8) Uani 1 1 d . . .
H3 H 0.1323 0.5656 1.3240 0.066 Uiso 1 1 calc R . .
C4 C 0.16719(10) 0.5515(2) 1.1605(3) 0.0597(9) Uani 1 1 d . . .
H4 H 0.1965 0.5816 1.1956 0.072 Uiso 1 1 calc R . .
C5 C 0.16180(10) 0.5162(2) 1.0327(3) 0.0563(9) Uani 1 1 d . . .
C6 C 0.11839(10) 0.4735(2) 0.9773(3) 0.0658(10) Uani 1 1 d . . .
H6 H 0.1150 0.4508 0.8895 0.079 Uiso 1 1 calc R . .
C7 C 0.07973(11) 0.4649(2) 1.0548(4) 0.0645(9) Uani 1 1 d . . .
H7 H 0.0500 0.4371 1.0178 0.077 Uiso 1 1 calc R . .
C8 C 0.24843(10) 0.5161(2) 1.0000(3) 0.0543(9) Uani 1 1 d . . .
C9 C 0.26517(10) 0.4569(2) 1.1028(3) 0.0668(10) Uani 1 1 d . . .
H9 H 0.2424 0.4241 1.1456 0.080 Uiso 1 1 calc R . .
C10 C 0.31599(10) 0.4460(2) 1.1426(3) 0.0629(9) Uani 1 1 d . . .
H10 H 0.3272 0.4063 1.2130 0.075 Uiso 1 1 calc R . .
C11 C 0.35006(10) 0.4931(2) 1.0796(3) 0.0474(8) Uani 1 1 d . . .
C12 C 0.40521(10) 0.4786(2) 1.1193(3) 0.0528(8) Uani 1 1 d . . .
C13 C 0.33272(10) 0.5515(2) 0.9769(3) 0.0542(8) Uani 1 1 d . . .
H13 H 0.3556 0.5832 0.9330 0.065 Uiso 1 1 calc R . .
C14 C 0.28195(10) 0.5648(2) 0.9364(3) 0.0571(9) Uani 1 1 d . . .
H14 H 0.2708 0.6058 0.8677 0.068 Uiso 1 1 calc R . .
C15 C 0.43103(10) 0.4161(2) 0.7843(3) 0.0509(8) Uani 1 1 d . . .
H15 H 0.4047 0.4494 0.8106 0.061 Uiso 1 1 calc R . .
C16 C 0.50280(12) 0.3603(2) 0.7775(4) 0.0762(11) Uani 1 1 d . . .
H16 H 0.5367 0.3475 0.7992 0.091 Uiso 1 1 calc R . .
C17 C 0.47279(12) 0.3251(2) 0.6713(4) 0.0792(11) Uani 1 1 d . . .
H17 H 0.4818 0.2842 0.6076 0.095 Uiso 1 1 calc R . .
C18 C 0.38136(11) 0.3423(2) 0.5889(3) 0.0496(8) Uani 1 1 d . . .
C19 C 0.37639(13) 0.2654(2) 0.5128(4) 0.0865(12) Uani 1 1 d . . .
H19 H 0.4035 0.2263 0.5128 0.104 Uiso 1 1 calc R . .
C20 C 0.33116(13) 0.2453(2) 0.4354(4) 0.0838(12) Uani 1 1 d . . .
H20 H 0.3287 0.1932 0.3821 0.101 Uiso 1 1 calc R . .
C21 C 0.28964(11) 0.2996(2) 0.4343(3) 0.0508(8) Uani 1 1 d . A .
C22 C 0.29682(12) 0.3787(2) 0.5076(4) 0.0733(10) Uani 1 1 d . . .
H22 H 0.2702 0.4191 0.5061 0.088 Uiso 1 1 calc R . .
C23 C 0.34188(12) 0.4003(2) 0.5830(3) 0.0708(10) Uani 1 1 d . . .
H23 H 0.3454 0.4549 0.6303 0.085 Uiso 1 1 calc R . .
C24 C 0.23989(12) 0.2740(2) 0.3632(3) 0.0527(8) Uani 1 1 d GD . .
C25 C 0.23291(17) 0.1860(4) 0.3136(6) 0.0707(16) Uani 0.707(3) 1 d PGD A 1
H25A H 0.2598 0.1461 0.3177 0.085 Uiso 0.707(3) 1 calc PR A 1
C26 C 0.18502(17) 0.1582(4) 0.2576(5) 0.0764(17) Uani 0.707(3) 1 d PD A 1
H26A H 0.1798 0.0987 0.2271 0.092 Uiso 0.707(3) 1 calc PR A 1
C27 C 0.14336(11) 0.2213(2) 0.2466(3) 0.0587(9) Uani 1 1 d D . .
C28 C 0.15377(19) 0.3065(3) 0.2927(6) 0.0733(17) Uani 0.707(3) 1 d PD A 1
H28A H 0.1280 0.3490 0.2862 0.088 Uiso 0.707(3) 1 calc PR A 1
C29 C 0.20118(19) 0.3328(3) 0.3492(5) 0.0722(16) Uani 0.707(3) 1 d PD A 1
H29A H 0.2066 0.3925 0.3783 0.087 Uiso 0.707(3) 1 calc PR A 1
C25' C 0.2276(4) 0.2375(7) 0.2377(11) 0.0707(16) Uani 0.293(3) 1 d PD A 2
H25B H 0.2540 0.2260 0.1894 0.085 Uiso 0.293(3) 1 calc PR A 2
C26' C 0.1805(4) 0.2157(8) 0.1742(14) 0.0764(17) Uani 0.293(3) 1 d PD A 2
H26B H 0.1750 0.1977 0.0839 0.092 Uiso 0.293(3) 1 calc PR A 2
C28' C 0.1481(5) 0.2671(8) 0.3641(12) 0.0733(17) Uani 0.293(3) 1 d PD A 2
H28B H 0.1203 0.2820 0.4054 0.088 Uiso 0.293(3) 1 calc PR A 2
C29' C 0.1961(4) 0.2910(8) 0.4210(14) 0.0722(16) Uani 0.293(3) 1 d PD A 2
H29B H 0.1997 0.3208 0.5041 0.087 Uiso 0.293(3) 1 calc PR A 2
C30 C 0.08122(6) 0.12171(11) 0.11122(17) 0.0538(8) Uani 1 1 d . . .
H30 H 0.1042 0.0875 0.0713 0.065 Uiso 1 1 calc R A .
N4 N 0.03281(6) 0.10713(11) 0.09258(17) 0.0542(7) Uani 1 1 d R . .
C32 C 0.04937(6) 0.22415(11) 0.23289(17) 0.0821(12) Uani 1 1 d R . .
H32 H 0.0457 0.2724 0.2910 0.099 Uiso 1 1 d R . .
C33 C 0.54041(11) 0.3737(2) 0.2837(4) 0.0553(8) Uani 1 1 d . . .
C34 C 0.58976(10) 0.3562(2) 0.3676(3) 0.0470(8) Uani 1 1 d . . .
C35 C 0.60188(11) 0.3872(2) 0.4978(3) 0.0571(8) Uani 1 1 d . . .
H35 H 0.5779 0.4176 0.5394 0.069 Uiso 1 1 calc R . .
C36 C 0.64938(11) 0.3739(2) 0.5683(3) 0.0572(8) Uani 1 1 d . . .
H36 H 0.6574 0.3953 0.6565 0.069 Uiso 1 1 calc R . .
C37 C 0.68456(10) 0.3286(2) 0.5066(3) 0.0499(8) Uani 1 1 d . . .
C38 C 0.67284(11) 0.2950(2) 0.3774(3) 0.0579(9) Uani 1 1 d . . .
H38 H 0.6965 0.2626 0.3374 0.069 Uiso 1 1 calc R . .
C39 C 0.62558(11) 0.3098(2) 0.3076(3) 0.0537(8) Uani 1 1 d . . .
H39 H 0.6177 0.2883 0.2194 0.064 Uiso 1 1 calc R . .
C40 C 0.77407(10) 0.3193(2) 0.5228(3) 0.0513(8) Uani 1 1 d . . .
C41 C 0.81127(11) 0.2582(2) 0.5635(3) 0.0585(9) Uani 1 1 d . . .
H41 H 0.8066 0.2136 0.6266 0.070 Uiso 1 1 calc R . .
C42 C 0.85606(11) 0.2630(2) 0.5101(3) 0.0567(8) Uani 1 1 d . . .
H42 H 0.8812 0.2208 0.5367 0.068 Uiso 1 1 calc R . .
C43 C 0.91223(11) 0.3336(3) 0.3633(3) 0.0569(9) Uani 1 1 d . . .
C44 C 0.86373(10) 0.3294(2) 0.4186(3) 0.0469(7) Uani 1 1 d . . .
C45 C 0.82534(10) 0.3919(2) 0.3792(3) 0.0521(8) Uani 1 1 d . . .
H45 H 0.8300 0.4374 0.3175 0.062 Uiso 1 1 calc R . .
C46 C 0.78074(10) 0.3865(2) 0.4310(3) 0.0539(8) Uani 1 1 d . . .
H46 H 0.7553 0.4280 0.4042 0.065 Uiso 1 1 calc R . .
N1 N 0.47667(8) 0.41728(17) 0.8487(2) 0.0521(7) Uani 1 1 d . . .
N2 N 0.42650(9) 0.36137(16) 0.6757(3) 0.0517(6) Uani 1 1 d . . .
N3 N 0.09371(9) 0.19250(17) 0.1954(3) 0.0605(7) Uani 1 1 d . A .
C31 C 0.01285(12) 0.1719(2) 0.1697(4) 0.0734(10) Uani 1 1 d . A .
H31 H -0.0210 0.1782 0.1767 0.088 Uiso 1 1 calc R . .
O1 O 0.00482(8) 0.44356(16) 1.2206(2) 0.0781(7) Uani 1 1 d . . .
O2 O 0.05372(7) 0.50993(15) 1.3932(2) 0.0625(6) Uani 1 1 d . . .
O3 O 0.43161(7) 0.51012(15) 1.0357(2) 0.0650(6) Uani 1 1 d . . .
O4 O 0.42014(8) 0.4375(2) 1.2244(3) 0.0936(9) Uani 1 1 d . . .
O5 O 0.53246(8) 0.36120(15) 0.1633(2) 0.0648(6) Uani 1 1 d . . .
O6 O 0.50706(8) 0.40606(16) 0.3561(2) 0.0814(7) Uani 1 1 d . . .
H6A H 0.4805 0.4148 0.3067 0.122 Uiso 1 1 calc R . .
O7 O 0.91783(7) 0.40788(17) 0.2952(2) 0.0795(7) Uani 1 1 d . . .
H7A H 0.9450 0.4066 0.2670 0.119 Uiso 1 1 calc R . .
O8 O 0.94326(9) 0.27486(18) 0.3800(3) 0.0941(9) Uani 1 1 d . . .
O9 O 0.19830(7) 0.52700(16) 0.9477(2) 0.0706(7) Uani 1 1 d . . .
O10 O 0.73093(7) 0.31381(15) 0.5845(2) 0.0664(6) Uani 1 1 d . . .

loop_
_atom_site_aniso_label
_atom_site_aniso_U_11
_atom_site_aniso_U_22
_atom_site_aniso_U_33
_atom_site_aniso_U_23
_atom_site_aniso_U_13
_atom_site_aniso_U_12
Cu1 0.0268(3) 0.0713(4) 0.0501(3) 0.0152(3) 0.0110(2) 0.0070(3)
Cu2 0.0220(2) 0.0859(4) 0.0519(3) -0.0124(3) 0.0097(2) -0.0095(3)
C1 0.0349(18) 0.063(2) 0.074(3) 0.0206(19) 0.0243(17) 0.0144(16)
C2 0.0288(15) 0.062(2) 0.061(2) 0.0104(17) 0.0164(14) 0.0059(15)
C3 0.0356(17) 0.069(2) 0.062(2) 0.0046(17) 0.0169(15) 0.0009(15)
C4 0.0319(17) 0.084(2) 0.065(2) 0.000(2) 0.0132(16) -0.0077(16)
C5 0.0264(16) 0.084(3) 0.061(2) 0.0181(19) 0.0145(15) 0.0024(16)
C6 0.0361(18) 0.110(3) 0.054(2) -0.0012(19) 0.0147(15) -0.0018(18)
C7 0.0305(16) 0.091(3) 0.073(2) 0.003(2) 0.0131(16) -0.0107(16)
C8 0.0247(15) 0.088(3) 0.0523(19) 0.0103(18) 0.0134(13) 0.0055(16)
C9 0.0323(17) 0.096(3) 0.076(2) 0.031(2) 0.0209(16) -0.0050(17)
C10 0.0342(17) 0.093(3) 0.064(2) 0.025(2) 0.0170(16) 0.0081(17)
C11 0.0291(14) 0.068(2) 0.0461(18) 0.0050(17) 0.0103(13) -0.0011(15)
C12 0.0300(16) 0.074(2) 0.055(2) -0.0084(18) 0.0102(16) -0.0019(15)
C13 0.0307(16) 0.072(2) 0.064(2) 0.0036(19) 0.0216(15) -0.0081(16)
C14 0.0364(17) 0.079(2) 0.060(2) 0.0195(18) 0.0205(15) 0.0043(16)
C15 0.0370(18) 0.064(2) 0.052(2) -0.0068(17) 0.0096(15) -0.0031(15)
C16 0.044(2) 0.078(3) 0.103(3) -0.029(2) -0.004(2) 0.0133(19)
C17 0.051(2) 0.083(3) 0.101(3) -0.038(2) 0.000(2) 0.0140(19)
C18 0.052(2) 0.047(2) 0.0480(19) -0.0065(16) 0.0010(15) -0.0055(16)
C19 0.061(2) 0.076(3) 0.114(3) -0.037(2) -0.019(2) 0.009(2)
C20 0.076(3) 0.071(3) 0.098(3) -0.044(2) -0.010(2) 0.001(2)
C21 0.058(2) 0.047(2) 0.0443(19) -0.0025(16) -0.0014(16) -0.0126(17)
C22 0.062(2) 0.058(2) 0.093(3) -0.017(2) -0.015(2) 0.0067(18)
C23 0.065(2) 0.057(2) 0.082(3) -0.0274(19) -0.0193(19) -0.0035(19)
C24 0.058(2) 0.050(2) 0.049(2) -0.0020(16) 0.0026(16) -0.0126(17)
C25 0.047(2) 0.063(4) 0.100(5) -0.025(3) -0.001(3) -0.002(3)
C26 0.054(3) 0.061(4) 0.113(5) -0.045(3) 0.007(3) -0.010(3)
C27 0.051(2) 0.059(2) 0.064(2) -0.0117(18) -0.0008(17) -0.0125(18)
C28 0.070(3) 0.044(4) 0.095(5) -0.003(3) -0.028(3) 0.007(3)
C29 0.074(3) 0.042(4) 0.089(5) -0.005(3) -0.031(3) -0.010(3)
C25' 0.047(2) 0.063(4) 0.100(5) -0.025(3) -0.001(3) -0.002(3)
C26' 0.054(3) 0.061(4) 0.113(5) -0.045(3) 0.007(3) -0.010(3)
C28' 0.070(3) 0.044(4) 0.095(5) -0.003(3) -0.028(3) 0.007(3)
C29' 0.074(3) 0.042(4) 0.089(5) -0.005(3) -0.031(3) -0.010(3)
C30 0.0419(18) 0.061(2) 0.060(2) -0.0120(18) 0.0126(16) -0.0069(16)
N4 0.0357(14) 0.0642(18) 0.0646(18) -0.0178(14) 0.0136(12) -0.0068(12)
C32 0.062(2) 0.073(3) 0.112(3) -0.045(2) 0.016(2) 0.002(2)
C33 0.045(2) 0.056(2) 0.065(2) 0.0090(19) 0.0069(19) -0.0068(16)
C34 0.0373(17) 0.053(2) 0.051(2) 0.0036(16) 0.0077(15) -0.0044(15)
C35 0.0435(19) 0.071(2) 0.058(2) -0.0008(18) 0.0136(16) 0.0029(16)
C36 0.050(2) 0.080(2) 0.0428(19) -0.0007(17) 0.0105(16) -0.0074(17)
C37 0.0365(17) 0.067(2) 0.0466(19) 0.0094(17) 0.0077(15) -0.0067(15)
C38 0.0427(19) 0.069(2) 0.064(2) -0.0005(18) 0.0136(17) 0.0012(16)
C39 0.0454(19) 0.063(2) 0.051(2) -0.0036(16) -0.0003(16) -0.0060(16)
C40 0.0347(17) 0.072(2) 0.0464(19) 0.0044(17) 0.0025(14) -0.0089(16)
C41 0.0398(18) 0.074(2) 0.060(2) 0.0196(18) -0.0002(16) -0.0105(17)
C42 0.0400(18) 0.062(2) 0.066(2) 0.0092(18) 0.0001(16) -0.0010(16)
C43 0.0353(18) 0.077(3) 0.058(2) -0.001(2) 0.0039(16) -0.0043(18)
C44 0.0358(16) 0.057(2) 0.0477(19) -0.0031(16) 0.0045(14) -0.0082(15)
C45 0.0452(18) 0.059(2) 0.052(2) 0.0080(16) 0.0080(15) -0.0061(16)
C46 0.0391(17) 0.069(2) 0.054(2) 0.0079(17) 0.0070(15) 0.0040(16)
N1 0.0289(13) 0.0681(18) 0.0587(17) -0.0066(14) 0.0039(12) -0.0038(12)
N2 0.0426(15) 0.0507(17) 0.0597(17) -0.0104(14) -0.0008(13) -0.0026(12)
N3 0.0518(17) 0.0573(18) 0.0718(19) -0.0220(15) 0.0066(14) -0.0087(14)
C31 0.048(2) 0.073(3) 0.102(3) -0.027(2) 0.018(2) -0.0016(18)
O1 0.0453(14) 0.0990(19) 0.0975(19) -0.0061(15) 0.0363(13) -0.0213(13)
O2 0.0344(11) 0.0995(18) 0.0562(15) 0.0223(13) 0.0159(10) 0.0115(11)
O3 0.0249(10) 0.1122(19) 0.0608(14) -0.0046(13) 0.0157(10) -0.0073(11)
O4 0.0359(13) 0.156(3) 0.0885(19) 0.0438(19) 0.0080(13) 0.0136(15)
O5 0.0556(14) 0.0761(17) 0.0594(15) 0.0009(13) -0.0036(12) -0.0044(11)
O6 0.0444(13) 0.130(2) 0.0694(16) 0.0120(15) 0.0063(12) 0.0207(14)
O7 0.0499(14) 0.0947(19) 0.1011(19) 0.0261(16) 0.0364(13) 0.0012(13)
O8 0.0537(15) 0.103(2) 0.132(2) 0.0187(18) 0.0340(15) 0.0169(15)
O9 0.0256(11) 0.129(2) 0.0599(14) 0.0245(13) 0.0159(10) 0.0030(11)
O10 0.0339(12) 0.1143(19) 0.0517(13) 0.0190(12) 0.0087(10) -0.0040(12)

loop_
_atom_type_symbol
_atom_type_description
_atom_type_scat_dispersion_real
_atom_type_scat_dispersion_imag
_atom_type_scat_source
C C 0.0033 0.0016 'International Tables Vol C Tables 4.2.6.8 and 6.1.1.4'
H H 0.0000 0.0000 'International Tables Vol C Tables 4.2.6.8 and 6.1.1.4'
N N 0.0061 0.0033 'International Tables Vol C Tables 4.2.6.8 and 6.1.1.4'
O O 0.0106 0.0060 'International Tables Vol C Tables 4.2.6.8 and 6.1.1.4'
Cu Cu 0.3201 1.2651 'International Tables Vol C Tables 4.2.6.8 and 6.1.1.4'

loop_
_geom_angle_atom_site_label_1
_geom_angle_atom_site_label_2
_geom_angle_atom_site_label_3
_geom_angle
_geom_angle_site_symmetry_1
_geom_angle_site_symmetry_3
O2 Cu1 O2 180.000(1) 3_568 .
O2 Cu1 N4 90.20(8) 3_568 4_567
O2 Cu1 N4 89.80(8) . 4_567
O2 Cu1 N4 89.80(8) 3_568 2_556
O2 Cu1 N4 90.20(8) . 2_556
N4 Cu1 N4 180.0 4_567 2_556
O3 Cu2 O3 180.0 3_667 .
O3 Cu2 N1 88.76(9) 3_667 3_667
O3 Cu2 N1 91.24(9) . 3_667
O3 Cu2 N1 91.24(9) 3_667 .
O3 Cu2 N1 88.76(9) . .
N1 Cu2 N1 180.000(1) 3_667 .
O1 C1 O2 125.5(3) . .
O1 C1 C2 118.4(3) . .
O2 C1 C2 116.0(3) . .
C7 C2 C3 118.8(3) . .
C7 C2 C1 120.8(3) . .
C3 C2 C1 120.4(3) . .
C4 C3 C2 120.9(3) . .
C4 C3 H3 119.6 . .
C2 C3 H3 119.6 . .
C5 C4 C3 119.1(3) . .
C5 C4 H4 120.4 . .
C3 C4 H4 120.4 . .
C4 C5 C6 121.4(3) . .
C4 C5 O9 122.1(3) . .
C6 C5 O9 116.2(3) . .
C5 C6 C7 118.9(3) . .
C5 C6 H6 120.6 . .
C7 C6 H6 120.6 . .
C2 C7 C6 120.8(3) . .
C2 C7 H7 119.6 . .
C6 C7 H7 119.6 . .
C9 C8 C14 120.4(3) . .
C9 C8 O9 123.7(3) . .
C14 C8 O9 115.8(3) . .
C8 C9 C10 119.8(3) . .
C8 C9 H9 120.1 . .
C10 C9 H9 120.1 . .
C11 C10 C9 120.7(3) . .
C11 C10 H10 119.6 . .
C9 C10 H10 119.6 . .
C13 C11 C10 118.7(3) . .
C13 C11 C12 120.6(3) . .
C10 C11 C12 120.7(3) . .
O4 C12 O3 126.8(3) . .
O4 C12 C11 119.3(3) . .
O3 C12 C11 113.9(3) . .
C11 C13 C14 121.8(3) . .
C11 C13 H13 119.1 . .
C14 C13 H13 119.1 . .
C8 C14 C13 118.6(3) . .
C8 C14 H14 120.7 . .
C13 C14 H14 120.7 . .
N1 C15 N2 112.2(3) . .
N1 C15 H15 123.9 . .
N2 C15 H15 123.9 . .
C17 C16 N1 110.6(3) . .
C17 C16 H16 124.7 . .
N1 C16 H16 124.7 . .
C16 C17 N2 106.0(3) . .
C16 C17 H17 127.0 . .
N2 C17 H17 127.0 . .
C19 C18 C23 118.9(3) . .
C19 C18 N2 120.9(3) . .
C23 C18 N2 120.2(3) . .
C18 C19 C20 120.1(3) . .
C18 C19 H19 120.0 . .
C20 C19 H19 120.0 . .
C21 C20 C19 122.3(3) . .
C21 C20 H20 118.8 . .
C19 C20 H20 118.8 . .
C22 C21 C20 115.8(3) . .
C22 C21 C24 121.5(3) . .
C20 C21 C24 122.7(3) . .
C23 C22 C21 122.3(3) . .
C23 C22 H22 118.8 . .
C21 C22 H22 118.8 . .
C18 C23 C22 120.4(3) . .
C18 C23 H23 119.8 . .
C22 C23 H23 119.8 . .
C29 C24 C25' 94.2(6) . .
C29 C24 C25 119.8(4) . .
C25' C24 C25 45.7(5) . .
C29 C24 C29' 41.0(5) . .
C25' C24 C29' 109.7(8) . .
C25 C24 C29' 103.4(6) . .
C29 C24 C21 121.6(3) . .
C25' C24 C21 129.1(6) . .
C25 C24 C21 118.5(3) . .
C29' C24 C21 121.1(6) . .
C24 C25 C26 119.2(4) . .
C24 C25 H25A 120.4 . .
C26 C25 H25A 120.4 . .
C25 C26 C27 120.4(4) . .
C25 C26 H26A 119.8 . .
C27 C26 H26A 119.8 . .
C26' C27 C28' 121.7(8) . .
C26' C27 C28 96.2(6) . .
C28' C27 C28 41.2(5) . .
C26' C27 N3 122.1(6) . .
C28' C27 N3 115.5(6) . .
C28 C27 N3 122.5(3) . .
C26' C27 C26 50.2(5) . .
C28' C27 C26 106.2(6) . .
C28 C27 C26 116.6(4) . .
N3 C27 C26 120.9(3) . .
C27 C28 C29 122.4(5) . .
C27 C28 H28A 118.8 . .
C29 C28 H28A 118.8 . .
C24 C29 C28 121.5(4) . .
C24 C29 H29A 119.3 . .
C28 C29 H29A 119.3 . .
C24 C25' C26' 127.2(11) . .
C24 C25' H25B 116.4 . .
C26' C25' H25B 116.4 . .
C27 C26' C25' 117.2(11) . .
C27 C26' H26B 121.4 . .
C25' C26' H26B 121.4 . .
C27 C28' C29' 117.0(12) . .
C27 C28' H28B 121.5 . .
C29' C28' H28B 121.5 . .
C28' C29' C24 125.2(11) . .
C28' C29' H29B 117.4 . .
C24 C29' H29B 117.4 . .
N4 C30 N3 111.77(12) . .
N4 C30 H30 124.1 . .
N3 C30 H30 124.1 . .
C30 N4 C31 105.49(15) . .
C30 N4 Cu1 124.74(5) . 2_546
C31 N4 Cu1 128.88(16) . 2_546
C31 C32 N3 106.69(19) . .
C31 C32 H32 126.6 . .
N3 C32 H32 126.7 . .
O5 C33 O6 124.1(3) . .
O5 C33 C34 123.6(3) . .
O6 C33 C34 112.3(3) . .
C35 C34 C39 119.0(3) . .
C35 C34 C33 123.3(3) . .
C39 C34 C33 117.7(3) . .
C34 C35 C36 120.9(3) . .
C34 C35 H35 119.6 . .
C36 C35 H35 119.6 . .
C37 C36 C35 119.3(3) . .
C37 C36 H36 120.4 . .
C35 C36 H36 120.4 . .
C36 C37 C38 120.8(3) . .
C36 C37 O10 116.6(3) . .
C38 C37 O10 122.5(3) . .
C37 C38 C39 119.4(3) . .
C37 C38 H38 120.3 . .
C39 C38 H38 120.3 . .
C38 C39 C34 120.7(3) . .
C38 C39 H39 119.7 . .
C34 C39 H39 119.7 . .
C41 C40 C46 120.7(3) . .
C41 C40 O10 117.0(3) . .
C46 C40 O10 122.1(3) . .
C40 C41 C42 119.7(3) . .
C40 C41 H41 120.2 . .
C42 C41 H41 120.2 . .
C44 C42 C41 120.8(3) . .
C44 C42 H42 119.6 . .
C41 C42 H42 119.6 . .
O8 C43 O7 123.1(3) . .
O8 C43 C44 123.4(3) . .
O7 C43 C44 113.5(3) . .
C42 C44 C45 118.6(3) . .
C42 C44 C43 119.9(3) . .
C45 C44 C43 121.5(3) . .
C46 C45 C44 120.6(3) . .
C46 C45 H45 119.7 . .
C44 C45 H45 119.7 . .
C40 C46 C45 119.6(3) . .
C40 C46 H46 120.2 . .
C45 C46 H46 120.2 . .
C15 N1 C16 104.9(3) . .
C15 N1 Cu2 124.2(2) . .
C16 N1 Cu2 130.4(2) . .
C15 N2 C17 106.3(3) . .
C15 N2 C18 125.7(3) . .
C17 N2 C18 127.8(3) . .
C30 N3 C32 106.15(19) . .
C30 N3 C27 126.2(2) . .
C32 N3 C27 127.3(2) . .
C32 C31 N4 109.9(2) . .
C32 C31 H31 125.1 . .
N4 C31 H31 125.1 . .
C1 O2 Cu1 116.03(19) . .
C12 O3 Cu2 137.5(2) . .
C33 O6 H6A 109.5 . .
C43 O7 H7A 109.5 . .
C8 O9 C5 119.4(2) . .
C40 O10 C37 119.0(2) . .

loop_
_geom_bond_atom_site_label_1
_geom_bond_atom_site_label_2
_geom_bond_distance
_geom_bond_site_symmetry_2
Cu1 O2 1.9205(19) 3_568
Cu1 O2 1.9205(19) .
Cu1 N4 1.9719(17) 4_567
Cu1 N4 1.9719(17) 2_556
Cu2 O3 1.9328(18) 3_667
Cu2 O3 1.9328(18) .
Cu2 N1 1.971(2) 3_667
Cu2 N1 1.971(2) .
C1 O1 1.251(4) .
C1 O2 1.267(4) .
C1 C2 1.503(4) .
C2 C7 1.371(4) .
C2 C3 1.390(4) .
C3 C4 1.375(4) .
C3 H3 0.9300 .
C4 C5 1.365(4) .
C4 H4 0.9300 .
C5 C6 1.373(4) .
C5 O9 1.396(3) .
C6 C7 1.388(4) .
C6 H6 0.9300 .
C7 H7 0.9300 .
C8 C9 1.373(4) .
C8 C14 1.376(4) .
C8 O9 1.388(3) .
C9 C10 1.382(4) .
C9 H9 0.9300 .
C10 C11 1.372(4) .
C10 H10 0.9300 .
C11 C13 1.368(4) .
C11 C12 1.500(4) .
C12 O4 1.228(3) .
C12 O3 1.258(3) .
C13 C14 1.386(4) .
C13 H13 0.9300 .
C14 H14 0.9300 .
C15 N1 1.306(3) .
C15 N2 1.340(3) .
C15 H15 0.9300 .
C16 C17 1.343(4) .
C16 N1 1.358(4) .
C16 H16 0.9300 .
C17 N2 1.364(4) .
C17 H17 0.9300 .
C18 C19 1.358(4) .
C18 C23 1.359(4) .
C18 N2 1.419(3) .
C19 C20 1.381(4) .
C19 H19 0.9300 .
C20 C21 1.374(4) .
C20 H20 0.9300 .
C21 C22 1.373(4) .
C21 C24 1.476(4) .
C22 C23 1.373(4) .
C22 H22 0.9300 .
C23 H23 0.9300 .
C24 C29 1.348(5) .
C24 C25' 1.359(10) .
C24 C25 1.389(5) .
C24 C29' 1.409(11) .
C25 C26 1.395(5) .
C25 H25A 0.9300 .
C26 C27 1.450(5) .
C26 H26A 0.9300 .
C27 C26' 1.316(10) .
C27 C28' 1.341(11) .
C27 C28 1.350(5) .
C27 N3 1.429(4) .
C28 C29 1.378(6) .
C28 H28A 0.9300 .
C29 H29A 0.9300 .
C25' C26' 1.377(11) .
C25' H25B 0.9300 .
C26' H26B 0.9300 .
C28' C29' 1.384(11) .
C28' H28B 0.9300 .
C29' H29B 0.9300 .
C30 N4 1.3102 .
C30 N3 1.350(3) .
C30 H30 0.9300 .
N4 C31 1.380(3) .
N4 Cu1 1.9719(17) 2_546
C32 C31 1.335(3) .
C32 N3 1.383(3) .
C32 H32 0.9300 .
C33 O5 1.204(3) .
C33 O6 1.319(4) .
C33 C34 1.491(4) .
C34 C35 1.372(4) .
C34 C39 1.386(4) .
C35 C36 1.386(4) .
C35 H35 0.9300 .
C36 C37 1.374(4) .
C36 H36 0.9300 .
C37 C38 1.374(4) .
C37 O10 1.393(3) .
C38 C39 1.381(4) .
C38 H38 0.9300 .
C39 H39 0.9300 .
C40 C41 1.365(4) .
C40 C46 1.375(4) .
C40 O10 1.393(3) .
C41 C42 1.389(4) .
C41 H41 0.9300 .
C42 C44 1.372(4) .
C42 H42 0.9300 .
C43 O8 1.198(3) .
C43 O7 1.306(4) .
C43 C44 1.490(4) .
C44 C45 1.398(4) .
C45 C46 1.376(4) .
C45 H45 0.9300 .
C46 H46 0.9300 .
C31 H31 0.9300 .
O6 H6A 0.8200 .
O7 H7A 0.8200 .
